data_7153239
loop_
_publ_author_name
'Caltagirone, Claudia'
'Bill, Nathan L.'
'Gross, Dustin E.'
'Light, Mark E.'
'Sessler, Jonathan L.'
'Gale, Philip A.'

_publ_section_title
;
 Bis-cation salt complexation by meso-octamethylcalix[4]pyrrole: linking
 complexes in solution and in the solid state.
;
_journal_issue 1
_journal_name_full 'Organic &amp; biomolecular chemistry'
_journal_page_first 96
_journal_page_last 99
_journal_paper_doi 10.1039/b916113a
_journal_volume 8
_journal_year 2010
_chemical_compound_source 'Claudia Caltagirone'
_chemical_formula_sum 'C70 H96 Br2 N12'
_chemical_formula_weight 1265.41
_chemical_name_systematic
;
?
;
_space_group_IT_number 14
_symmetry_cell_setting monoclinic
_symmetry_space_group_name_Hall '-P 2yn'
_symmetry_space_group_name_H-M 'P 1 21/n 1'
_atom_sites_solution_hydrogens geom
_atom_sites_solution_primary direct
_atom_sites_solution_secondary difmap
_audit_creation_method SHELXL-97
_cell_angle_alpha 90.00
_cell_angle_beta 103.519(4)
_cell_angle_gamma 90.00
_cell_formula_units_Z 2
_cell_length_a 10.8915(7)
_cell_length_b 16.6068(12)
_cell_length_c 18.2330(11)
_cell_measurement_reflns_used 99641
_cell_measurement_temperature 120(2)
_cell_measurement_theta_max 26.02
_cell_measurement_theta_min 2.91
_cell_volume 3206.5(4)
_computing_cell_refinement 'DENZO (Otwinowski & Minor, 1997) & COLLECT (Hooft, R.W.W., 1998)'
_computing_data_collection 'COLLECT (Hooft, R.W.W., 1998)'
_computing_data_reduction 'DENZO (Otwinowski & Minor, 1997) & COLLECT (Hooft, R.W.W., 1998)'
_computing_molecular_graphics
;
Images generated using CrystalMaker: a crystal and molecular
structures program for Mac and Windows. CrystalMaker Software Ltd,
Oxford, England (www.crystalmaker.com)
;
_computing_publication_material 'WINGX (Farrugia, 1998)'
_computing_structure_refinement 'SHELXL-97 (Sheldrick, 2008)'
_computing_structure_solution 'SHELXS-97 (Sheldrick, 1997)'
_diffrn_ambient_temperature 120(2)
_diffrn_detector_area_resol_mean 9.091
_diffrn_measured_fraction_theta_full 0.998
_diffrn_measured_fraction_theta_max 0.998
_diffrn_measurement_device_type 'Bruker-Nonius CCD camera on \k-goniostat'
_diffrn_measurement_method '\f & \w scans to fill the asymmetric unit'
_diffrn_radiation_monochromator graphite
_diffrn_radiation_source 'Bruker Nonius FR591 Rotating Anode'
_diffrn_radiation_type MoK\a
_diffrn_radiation_wavelength 0.71073
_diffrn_reflns_av_R_equivalents 0.1655
_diffrn_reflns_av_sigmaI/netI 0.1153
_diffrn_reflns_limit_h_max 11
_diffrn_reflns_limit_h_min -12
_diffrn_reflns_limit_k_max 19
_diffrn_reflns_limit_k_min -19
_diffrn_reflns_limit_l_max 21
_diffrn_reflns_limit_l_min -21
_diffrn_reflns_number 31608
_diffrn_reflns_theta_full 25.03
_diffrn_reflns_theta_max 25.03
_diffrn_reflns_theta_min 3.12
_diffrn_standards_number 0
_exptl_absorpt_coefficient_mu 1.316
_exptl_absorpt_correction_T_max 0.9020
_exptl_absorpt_correction_T_min 0.8696
_exptl_absorpt_correction_type multi-scan
_exptl_absorpt_process_details
;
SADABS V2.10 (Sheldrick, G.M., 2003)
;
_exptl_crystal_colour Colourless
_exptl_crystal_density_diffrn 1.311
_exptl_crystal_density_method 'not measured'
_exptl_crystal_description Prism
_exptl_crystal_F_000 1340
_exptl_crystal_size_max 0.1
_exptl_crystal_size_mid 0.1
_exptl_crystal_size_min 0.08
_refine_diff_density_max 0.423
_refine_diff_density_min -0.419
_refine_diff_density_rms 0.085
_refine_ls_extinction_coef 0.0042(4)
_refine_ls_extinction_expression Fc^*^=kFc[1+0.001xFc^2^\l^3^/sin(2\q)]^-1/4^
_refine_ls_extinction_method SHELXL
_refine_ls_goodness_of_fit_ref 0.983
_refine_ls_hydrogen_treatment constr
_refine_ls_matrix_type full
_refine_ls_number_parameters 389
_refine_ls_number_reflns 5659
_refine_ls_number_restraints 0
_refine_ls_restrained_S_all 0.983
_refine_ls_R_factor_all 0.1118
_refine_ls_R_factor_gt 0.0618
_refine_ls_shift/su_max 0.001
_refine_ls_shift/su_mean 0.000
_refine_ls_structure_factor_coef Fsqd
_refine_ls_weighting_details 'calc w=1/[\s^2^(Fo^2^)+(0.0283P)^2^+7.4552P] where P=(Fo^2^+2Fc^2^)/3'
_refine_ls_weighting_scheme calc
_refine_ls_wR_factor_gt 0.1107
_refine_ls_wR_factor_ref 0.1274
_reflns_number_gt 3813
_reflns_number_total 5659
_reflns_threshold_expression >2\s(I)
_cod_data_source_file b916113a.txt
_cod_data_source_block 2007sot0731
_cod_depositor_comments
;
The following automatic conversions were performed:

'_symmetry_cell_setting' value 'Monoclinic' changed to 'monoclinic'
according to /home/saulius/struct/CIF-dictionaries/cif_core.dic
dictionary named 'cif_core.dic' version 2.4.2 from 2011-04-26.

Automatic conversion script
Id: cif_fix_values 1891 2012-01-12 08:04:46Z andrius 
;
_cod_original_sg_symbol_H-M P2(1)/n
_cod_database_code 7153239

loop_
_symmetry_equiv_pos_as_xyz
'x, y, z'
'-x+1/2, y+1/2, -z+1/2'
'-x, -y, -z'
'x-1/2, -y-1/2, z-1/2'

loop_
_atom_site_label
_atom_site_type_symbol
_atom_site_fract_x
_atom_site_fract_y
_atom_site_fract_z
_atom_site_U_iso_or_equiv
_atom_site_adp_type
_atom_site_occupancy
_atom_site_symmetry_multiplicity
_atom_site_calc_flag
_atom_site_refinement_flags
Br1 Br -0.10147(4) 0.77719(3) 0.20525(3) 0.02421(17) Uani 1 1 d .
N1 N -0.2232(3) 0.6095(2) 0.2732(2) 0.0245(9) Uani 1 1 d .
H1 H -0.1923 0.6533 0.2573 0.029 Uiso 1 1 calc R
N2 N 0.0293(3) 0.7017(2) 0.3859(2) 0.0241(10) Uani 1 1 d .
H2 H -0.0070 0.7265 0.3437 0.029 Uiso 1 1 calc R
N3 N 0.1903(3) 0.6849(2) 0.2515(2) 0.0220(9) Uani 1 1 d .
H3 H 0.1109 0.7004 0.2421 0.026 Uiso 1 1 calc R
N4 N -0.0563(3) 0.5900(2) 0.1394(2) 0.0232(9) Uani 1 1 d .
H4 H -0.0696 0.6405 0.1499 0.028 Uiso 1 1 calc R
C1 C -0.2750(4) 0.5458(3) 0.2278(3) 0.0247(11) Uani 1 1 d .
C2 C -0.3129(5) 0.4899(3) 0.2726(3) 0.0296(12) Uani 1 1 d .
H2A H -0.3526 0.4398 0.2570 0.035 Uiso 1 1 calc R
C3 C -0.2818(4) 0.5208(3) 0.3471(3) 0.0286(12) Uani 1 1 d .
H3A H -0.2970 0.4942 0.3903 0.034 Uiso 1 1 calc R
C4 C -0.2268(4) 0.5945(3) 0.3475(3) 0.0219(11) Uani 1 1 d .
C7 C -0.2328(5) 0.7377(3) 0.3915(3) 0.0294(12) Uani 1 1 d .
H7A H -0.1984 0.7746 0.4332 0.044 Uiso 1 1 calc R
H7B H -0.3249 0.7353 0.3834 0.044 Uiso 1 1 calc R
H7C H -0.2107 0.7572 0.3455 0.044 Uiso 1 1 calc R
C6 C -0.1767(5) 0.6528(3) 0.4109(3) 0.0269(12) Uani 1 1 d .
C5 C -0.2173(5) 0.6231(3) 0.4816(3) 0.0343(13) Uani 1 1 d .
H5A H -0.1841 0.5687 0.4945 0.051 Uiso 1 1 calc R
H5B H -0.3097 0.6220 0.4716 0.051 Uiso 1 1 calc R
H5C H -0.1840 0.6595 0.5238 0.051 Uiso 1 1 calc R
C8 C -0.0339(4) 0.6577(3) 0.4292(3) 0.0242(11) Uani 1 1 d .
C9 C 0.0567(5) 0.6276(3) 0.4891(3) 0.0311(12) Uani 1 1 d .
H9 H 0.0417 0.5942 0.5284 0.037 Uiso 1 1 calc R
C10 C 0.1759(5) 0.6555(3) 0.4813(3) 0.0286(12) Uani 1 1 d .
H10 H 0.2550 0.6440 0.5146 0.034 Uiso 1 1 calc R
C11 C 0.1574(4) 0.7019(3) 0.4175(3) 0.0220(11) Uani 1 1 d .
C12 C 0.3723(4) 0.7628(3) 0.4423(3) 0.0311(13) Uani 1 1 d .
H12A H 0.4092 0.7107 0.4608 0.047 Uiso 1 1 calc R
H12B H 0.3548 0.7939 0.4844 0.047 Uiso 1 1 calc R
H12C H 0.4318 0.7926 0.4196 0.047 Uiso 1 1 calc R
C13 C 0.2477(4) 0.7489(3) 0.3822(3) 0.0258(12) Uani 1 1 d .
C14 C 0.1920(4) 0.8321(3) 0.3563(3) 0.0273(12) Uani 1 1 d .
H14A H 0.2525 0.8627 0.3351 0.041 Uiso 1 1 calc R
H14B H 0.1746 0.8613 0.3995 0.041 Uiso 1 1 calc R
H14C H 0.1133 0.8253 0.3177 0.041 Uiso 1 1 calc R
C15 C 0.2798(4) 0.7027(3) 0.3170(3) 0.0226(11) Uani 1 1 d .
C16 C 0.3901(4) 0.6690(3) 0.3092(3) 0.0270(12) Uani 1 1 d .
H16 H 0.4685 0.6716 0.3453 0.032 Uiso 1 1 calc R
C17 C 0.3685(4) 0.6296(3) 0.2383(3) 0.0247(11) Uani 1 1 d .
H17 H 0.4298 0.6015 0.2187 0.030 Uiso 1 1 calc R
C18 C 0.2425(4) 0.6392(3) 0.2029(2) 0.0200(11) Uani 1 1 d .
C19 C 0.2595(5) 0.5650(3) 0.0885(3) 0.0293(12) Uani 1 1 d .
H19A H 0.3326 0.5984 0.0862 0.044 Uiso 1 1 calc R
H19B H 0.2150 0.5494 0.0374 0.044 Uiso 1 1 calc R
H19C H 0.2880 0.5165 0.1183 0.044 Uiso 1 1 calc R
C20 C 0.1696(4) 0.6130(3) 0.1259(2) 0.0230(11) Uani 1 1 d .
C21 C 0.1281(4) 0.6884(3) 0.0771(3) 0.0270(12) Uani 1 1 d .
H21A H 0.0688 0.7198 0.0986 0.041 Uiso 1 1 calc R
H21B H 0.0868 0.6720 0.0256 0.041 Uiso 1 1 calc R
H21C H 0.2023 0.7214 0.0761 0.041 Uiso 1 1 calc R
C22 C 0.0561(4) 0.5604(3) 0.1273(3) 0.0258(12) Uani 1 1 d .
C23 C 0.0368(5) 0.4798(3) 0.1127(3) 0.0289(12) Uani 1 1 d .
H23 H 0.0969 0.4431 0.1017 0.035 Uiso 1 1 calc R
C24 C -0.0884(4) 0.4607(3) 0.1167(3) 0.0280(12) Uani 1 1 d .
H24 H -0.1262 0.4088 0.1095 0.034 Uiso 1 1 calc R
C25 C -0.1448(4) 0.5289(3) 0.1328(3) 0.0241(11) Uani 1 1 d .
C26 C -0.3637(5) 0.4723(3) 0.1085(3) 0.0354(13) Uani 1 1 d .
H26A H -0.3286 0.4220 0.1327 0.053 Uiso 1 1 calc R
H26B H -0.3678 0.4694 0.0543 0.053 Uiso 1 1 calc R
H26C H -0.4488 0.4804 0.1163 0.053 Uiso 1 1 calc R
C27 C -0.2785(4) 0.5433(3) 0.1432(3) 0.0258(12) Uani 1 1 d .
C28 C -0.3356(4) 0.6209(3) 0.1031(3) 0.0290(12) Uani 1 1 d .
H28A H -0.4223 0.6275 0.1089 0.043 Uiso 1 1 calc R
H28B H -0.3362 0.6174 0.0494 0.043 Uiso 1 1 calc R
H28C H -0.2847 0.6673 0.1255 0.043 Uiso 1 1 calc R
N5 N 0.2371(3) 0.4316(2) 0.3261(2) 0.0219(9) Uani 1 1 d .
N6 N 0.0454(4) 0.3880(2) 0.3096(2) 0.0259(10) Uani 1 1 d .
C29 C 0.1644(4) 0.3669(3) 0.3114(3) 0.0251(11) Uani 1 1 d .
H29 H 0.1923 0.3141 0.3035 0.030 Uiso 1 1 calc R
C30 C -0.0643(5) 0.3331(3) 0.2951(3) 0.0369(13) Uani 1 1 d .
H30A H -0.0397 0.2809 0.2779 0.055 Uiso 1 1 calc R
H30B H -0.1326 0.3563 0.2561 0.055 Uiso 1 1 calc R
H30C H -0.0933 0.3257 0.3416 0.055 Uiso 1 1 calc R
C32 C 0.0427(4) 0.4692(3) 0.3233(3) 0.0271(12) Uani 1 1 d .
H32 H -0.0296 0.5004 0.3252 0.033 Uiso 1 1 calc R
C33 C 0.1622(5) 0.4962(3) 0.3337(3) 0.0282(12) Uani 1 1 d .
H33 H 0.1897 0.5501 0.3443 0.034 Uiso 1 1 calc R
C34 C 0.3751(4) 0.4323(3) 0.3323(3) 0.0258(11) Uani 1 1 d .
H34A H 0.3977 0.4824 0.3091 0.031 Uiso 1 1 calc R
H34B H 0.3974 0.3863 0.3035 0.031 Uiso 1 1 calc R
C35 C 0.4528(4) 0.4273(3) 0.4136(2) 0.0239(11) Uani 1 1 d .
H35A H 0.4193 0.3825 0.4390 0.029 Uiso 1 1 calc R
H35B H 0.5408 0.4136 0.4126 0.029 Uiso 1 1 calc R
C36 C 0.4550(4) 0.5032(3) 0.4611(2) 0.0221(11) Uani 1 1 d .
H36A H 0.3687 0.5139 0.4673 0.027 Uiso 1 1 calc R
H36B H 0.4807 0.5494 0.4338 0.027 Uiso 1 1 calc R

loop_
_atom_site_aniso_label
_atom_site_aniso_U_11
_atom_site_aniso_U_22
_atom_site_aniso_U_33
_atom_site_aniso_U_23
_atom_site_aniso_U_13
_atom_site_aniso_U_12
Br1 0.0213(3) 0.0214(3) 0.0295(3) 0.0015(2) 0.00505(18) 0.0010(2)
N1 0.024(2) 0.021(2) 0.030(2) 0.0021(18) 0.0097(18) -0.0051(18)
N2 0.020(2) 0.028(3) 0.024(2) 0.0051(17) 0.0046(17) -0.0011(17)
N3 0.016(2) 0.023(2) 0.025(2) -0.0012(18) 0.0006(17) 0.0020(17)
N4 0.021(2) 0.016(2) 0.033(2) -0.0053(18) 0.0074(17) 0.0008(17)
C1 0.015(2) 0.028(3) 0.031(3) -0.003(2) 0.005(2) 0.003(2)
C2 0.026(3) 0.021(3) 0.043(3) 0.001(2) 0.012(2) -0.004(2)
C3 0.025(3) 0.032(3) 0.031(3) 0.002(2) 0.012(2) -0.003(2)
C4 0.018(2) 0.023(3) 0.027(3) 0.004(2) 0.011(2) 0.000(2)
C7 0.026(3) 0.031(3) 0.034(3) -0.001(2) 0.011(2) -0.001(2)
C6 0.031(3) 0.024(3) 0.029(3) 0.002(2) 0.013(2) 0.001(2)
C5 0.031(3) 0.043(4) 0.032(3) -0.002(3) 0.013(2) -0.002(3)
C8 0.028(3) 0.024(3) 0.024(3) -0.001(2) 0.012(2) 0.003(2)
C9 0.031(3) 0.034(3) 0.028(3) 0.004(2) 0.007(2) 0.001(2)
C10 0.027(3) 0.033(3) 0.024(3) 0.006(2) 0.004(2) 0.004(2)
C11 0.022(3) 0.019(3) 0.024(3) -0.003(2) 0.004(2) 0.000(2)
C12 0.027(3) 0.036(3) 0.028(3) -0.002(2) 0.002(2) -0.009(2)
C13 0.021(3) 0.030(3) 0.025(3) 0.000(2) 0.003(2) -0.002(2)
C14 0.027(3) 0.026(3) 0.030(3) -0.002(2) 0.009(2) -0.006(2)
C15 0.018(2) 0.022(3) 0.026(3) 0.009(2) 0.003(2) -0.004(2)
C16 0.018(3) 0.037(3) 0.025(3) 0.004(2) 0.004(2) -0.003(2)
C17 0.018(3) 0.028(3) 0.030(3) 0.002(2) 0.009(2) 0.003(2)
C18 0.017(2) 0.023(3) 0.020(2) 0.002(2) 0.0053(19) -0.002(2)
C19 0.028(3) 0.031(3) 0.032(3) -0.005(2) 0.011(2) 0.000(2)
C20 0.020(3) 0.029(3) 0.020(2) -0.001(2) 0.004(2) 0.003(2)
C21 0.020(3) 0.034(3) 0.026(3) 0.004(2) 0.004(2) -0.003(2)
C22 0.020(3) 0.030(3) 0.027(3) 0.001(2) 0.005(2) 0.003(2)
C23 0.027(3) 0.029(3) 0.029(3) 0.000(2) 0.005(2) 0.004(2)
C24 0.025(3) 0.024(3) 0.033(3) -0.002(2) 0.005(2) -0.002(2)
C25 0.022(3) 0.028(3) 0.022(3) -0.004(2) 0.006(2) -0.002(2)
C26 0.027(3) 0.040(4) 0.039(3) -0.012(3) 0.008(2) -0.009(3)
C27 0.016(2) 0.029(3) 0.032(3) -0.003(2) 0.005(2) -0.003(2)
C28 0.020(3) 0.035(3) 0.032(3) 0.000(2) 0.007(2) 0.002(2)
N5 0.021(2) 0.021(2) 0.024(2) 0.0005(17) 0.0056(17) 0.0012(18)
N6 0.024(2) 0.024(3) 0.028(2) -0.0022(18) 0.0028(18) -0.0014(19)
C29 0.025(3) 0.020(3) 0.029(3) 0.000(2) 0.003(2) 0.003(2)
C30 0.028(3) 0.039(4) 0.043(3) -0.007(3) 0.008(2) -0.010(3)
C32 0.021(3) 0.030(3) 0.027(3) -0.003(2) 0.000(2) 0.001(2)
C33 0.032(3) 0.024(3) 0.028(3) -0.004(2) 0.004(2) 0.004(2)
C34 0.021(3) 0.031(3) 0.027(3) 0.000(2) 0.008(2) 0.005(2)
C35 0.022(3) 0.024(3) 0.026(3) 0.001(2) 0.007(2) 0.002(2)
C36 0.018(2) 0.022(3) 0.026(3) -0.001(2) 0.004(2) -0.004(2)

loop_
_atom_type_symbol
_atom_type_description
_atom_type_scat_dispersion_real
_atom_type_scat_dispersion_imag
_atom_type_scat_source
C C 0.0033 0.0016 'International Tables Vol C Tables 4.2.6.8 and 6.1.1.4'
H H 0.0000 0.0000 'International Tables Vol C Tables 4.2.6.8 and 6.1.1.4'
N N 0.0061 0.0033 'International Tables Vol C Tables 4.2.6.8 and 6.1.1.4'
Br Br -0.2901 2.4595 'International Tables Vol C Tables 4.2.6.8 and 6.1.1.4'

loop_
_geom_angle_atom_site_label_1
_geom_angle_atom_site_label_2
_geom_angle_atom_site_label_3
_geom_angle
_geom_angle_site_symmetry_3
C1 N1 C4 110.4(4) .
C8 N2 C11 110.7(4) .
C15 N3 C18 110.9(4) .
C22 N4 C25 110.5(4) .
C2 C1 N1 107.5(4) .
C2 C1 C27 130.1(5) .
N1 C1 C27 122.3(4) .
C1 C2 C3 106.8(5) .
C4 C3 C2 109.7(4) .
C3 C4 N1 105.6(4) .
C3 C4 C6 131.3(4) .
N1 C4 C6 123.1(4) .
C4 C6 C8 111.9(4) .
C4 C6 C5 108.2(4) .
C8 C6 C5 108.3(4) .
C4 C6 C7 110.9(4) .
C8 C6 C7 109.4(4) .
C5 C6 C7 108.0(4) .
N2 C8 C9 106.6(4) .
N2 C8 C6 121.9(4) .
C9 C8 C6 131.4(4) .
C8 C9 C10 107.7(4) .
C11 C10 C9 108.2(4) .
C10 C11 N2 106.7(4) .
C10 C11 C13 132.1(4) .
N2 C11 C13 121.1(4) .
C11 C13 C15 111.3(4) .
C11 C13 C14 110.2(4) .
C15 C13 C14 111.0(4) .
C11 C13 C12 109.0(4) .
C15 C13 C12 107.7(4) .
C14 C13 C12 107.5(4) .
C16 C15 N3 106.4(4) .
C16 C15 C13 131.1(4) .
N3 C15 C13 122.5(4) .
C15 C16 C17 108.8(4) .
C18 C17 C16 107.8(4) .
C17 C18 N3 106.0(4) .
C17 C18 C20 130.6(4) .
N3 C18 C20 123.3(4) .
C18 C20 C22 113.9(4) .
C18 C20 C19 108.1(4) .
C22 C20 C19 108.2(4) .
C18 C20 C21 108.8(4) .
C22 C20 C21 110.3(4) .
C19 C20 C21 107.3(4) .
C23 C22 N4 106.0(4) .
C23 C22 C20 130.3(4) .
N4 C22 C20 123.5(4) .
C22 C23 C24 108.3(5) .
C25 C24 C23 108.3(5) .
C24 C25 N4 106.9(4) .
C24 C25 C27 130.6(5) .
N4 C25 C27 122.5(4) .
C25 C27 C1 109.2(4) .
C25 C27 C28 111.2(4) .
C1 C27 C28 111.6(4) .
C25 C27 C26 109.1(4) .
C1 C27 C26 107.8(4) .
C28 C27 C26 107.9(4) .
C29 N5 C33 108.2(4) .
C29 N5 C34 124.8(4) .
C33 N5 C34 127.0(4) .
C29 N6 C32 108.4(4) .
C29 N6 C30 125.6(4) .
C32 N6 C30 126.0(4) .
N5 C29 N6 108.8(4) .
C33 C32 N6 106.9(4) .
C32 C33 N5 107.6(5) .
N5 C34 C35 113.3(4) .
C36 C35 C34 115.9(4) .
C35 C36 C36 113.1(5) 3_666

loop_
_geom_bond_atom_site_label_1
_geom_bond_atom_site_label_2
_geom_bond_distance
_geom_bond_site_symmetry_2
N1 C1 1.379(6) .
N1 C4 1.387(6) .
N2 C8 1.374(6) .
N2 C11 1.380(6) .
N3 C15 1.385(6) .
N3 C18 1.385(6) .
N4 C22 1.384(6) .
N4 C25 1.385(6) .
C1 C2 1.363(7) .
C1 C27 1.534(6) .
C2 C3 1.417(7) .
C3 C4 1.362(7) .
C4 C6 1.508(7) .
C7 C6 1.546(7) .
C6 C8 1.515(7) .
C6 C5 1.539(7) .
C8 C9 1.382(6) .
C9 C10 1.416(7) .
C10 C11 1.370(6) .
C11 C13 1.513(7) .
C12 C13 1.549(6) .
C13 C15 1.523(7) .
C13 C14 1.538(7) .
C15 C16 1.362(7) .
C16 C17 1.418(7) .
C17 C18 1.383(6) .
C18 C20 1.507(6) .
C19 C20 1.540(6) .
C20 C22 1.518(7) .
C20 C21 1.541(6) .
C22 C23 1.372(7) .
C23 C24 1.419(7) .
C24 C25 1.353(7) .
C25 C27 1.531(6) .
C26 C27 1.542(7) .
C27 C28 1.540(7) .
N5 C29 1.324(6) .
N5 C33 1.374(6) .
N5 C34 1.481(6) .
N6 C29 1.335(6) .
N6 C32 1.372(6) .
N6 C30 1.477(6) .
C32 C33 1.347(7) .
C34 C35 1.527(6) .
C35 C36 1.526(6) .
C36 C36 1.529(8) 3_666

loop_
_geom_hbond_atom_site_label_D
_geom_hbond_atom_site_label_H
_geom_hbond_atom_site_label_A
_geom_hbond_distance_DH
_geom_hbond_distance_HA
_geom_hbond_distance_DA
_geom_hbond_angle_DHA
N1 H1 Br1 0.88 2.56 3.438(4) 177.3
N2 H2 Br1 0.88 2.63 3.500(4) 169.4
N3 H3 Br1 0.88 2.59 3.451(4) 166.6
N4 H4 Br1 0.88 2.54 3.410(4) 169.3
